data_1100855
loop_
_publ_author_name
'Busetto, Luigi'
'Marchetti, Fabio'
'Zacchini, Stefano'
'Zanotti, Valerio'

_publ_section_title
;
 Deprotonation of \m-Vinyliminium Ligands in Diiron Complexes:&#x2009; A
 Route for the Synthesis of Mono- and Polynuclear Species Containing Novel
 Multidentate Ligands
;
_journal_issue 10
_journal_name_full Organometallics
_journal_page_first 2297
_journal_page_last 2306
_journal_paper_doi 10.1021/om050095j
_journal_volume 24
_journal_year 2005
_chemical_formula_sum 'C39 H40 Cl2 Fe4 N2 O8'
_chemical_formula_weight 959.03
_space_group_IT_number 14
_symmetry_cell_setting monoclinic
_symmetry_space_group_name_Hall '-P 2yn'
_symmetry_space_group_name_H-M 'P 1 21/n 1'
_atom_sites_solution_hydrogens geom
_atom_sites_solution_primary direct
_atom_sites_solution_secondary difmap
_cell_angle_alpha 90.00
_cell_angle_beta 105.50(3)
_cell_angle_gamma 90.00
_cell_formula_units_Z 4
_cell_length_a 18.032(4)
_cell_length_b 10.346(2)
_cell_length_c 21.479(4)
_cell_measurement_reflns_used 7752
_cell_measurement_temperature 150(2)
_cell_measurement_theta_max 35.4035
_cell_measurement_theta_min 2.291
_cell_volume 3861.2(13)
_diffrn_ambient_temperature 150(2)
_diffrn_detector_area_resol_mean ?
_diffrn_measurement_device_type 'CCD area detector'
_diffrn_measurement_method 'phi and omega scans'
_diffrn_radiation_monochromator graphite
_diffrn_radiation_source 'fine-focus sealed tube'
_diffrn_radiation_type MoK\a
_diffrn_radiation_wavelength 0.71073
_diffrn_reflns_av_R_equivalents 0.0771
_diffrn_reflns_av_sigmaI/netI 0.0455
_diffrn_reflns_limit_h_max 22
_diffrn_reflns_limit_h_min -22
_diffrn_reflns_limit_k_max 12
_diffrn_reflns_limit_k_min -12
_diffrn_reflns_limit_l_max 26
_diffrn_reflns_limit_l_min -26
_diffrn_reflns_number 37213
_diffrn_reflns_theta_max 26.37
_diffrn_reflns_theta_min 1.31
_diffrn_standards_decay_% ?
_diffrn_standards_interval_count ?
_diffrn_standards_interval_time ?
_diffrn_standards_number ?
_exptl_absorpt_coefficient_mu 1.667
_exptl_absorpt_correction_T_max 0.7881
_exptl_absorpt_correction_T_min 0.6905
_exptl_absorpt_correction_type empirical
_exptl_absorpt_process_details ?
_exptl_crystal_colour red
_exptl_crystal_density_diffrn 1.650
_exptl_crystal_density_meas ?
_exptl_crystal_density_method 'not measured'
_exptl_crystal_description prism
_exptl_crystal_F_000 1960
_exptl_crystal_size_max 0.24
_exptl_crystal_size_mid 0.21
_exptl_crystal_size_min 0.15
_refine_ls_extinction_coef ?
_refine_ls_extinction_method none
_refine_ls_goodness_of_fit_ref 1.062
_refine_ls_hydrogen_treatment constr
_refine_ls_matrix_type full
_refine_ls_number_parameters 502
_refine_ls_number_reflns 7877
_refine_ls_number_restraints 0
_refine_ls_restrained_S_all 1.062
_refine_ls_R_factor_all 0.0584
_refine_ls_R_factor_gt 0.0502
_refine_ls_shift/su_max 0.001
_refine_ls_shift/su_mean 0.000
_refine_ls_structure_factor_coef Fsqd
_refine_ls_weighting_details 'calc w=1/[\s^2^(Fo^2^)+(0.0777P)^2^+7.6004P] where P=(Fo^2^+2Fc^2^)/3'
_refine_ls_weighting_scheme calc
_refine_ls_wR_factor_gt 0.1353
_refine_ls_wR_factor_ref 0.1416
_reflns_number_gt 6609
_reflns_number_total 7877
_reflns_threshold_expression >2sigma(I)
_cod_depositor_comments
;
The following automatic conversions were performed:
'_symmetry_cell_setting' value 'Monoclinic' changed to 'monoclinic'
according to '/home/saulius/struct/CIF-dictionaries/cif_core.dic'
dictionary named 'cif_core.dic' version 2.4.1 from 2010-06-29.

Automatic conversion script
Id: cif_fix_enum 1527 2010-12-29 10:47:43Z saulius 
;
_cod_original_sg_symbol_H-M P2(1)/n
_cod_database_code 1100855

loop_
_symmetry_equiv_pos_as_xyz
'x, y, z'
'-x+1/2, y+1/2, -z+1/2'
'-x, -y, -z'
'x-1/2, -y-1/2, z-1/2'

loop_
_atom_site_label
_atom_site_type_symbol
_atom_site_fract_x
_atom_site_fract_y
_atom_site_fract_z
_atom_site_U_iso_or_equiv
_atom_site_adp_type
_atom_site_occupancy
_atom_site_symmetry_multiplicity
_atom_site_calc_flag
_atom_site_refinement_flags
_atom_site_disorder_assembly
_atom_site_disorder_group
Fe1 Fe 0.82757(3) 0.50596(5) 0.60562(2) 0.01519(13) Uani 1 1 d . . .
Fe2 Fe 0.77914(3) 0.27656(5) 0.60345(2) 0.01515(13) Uani 1 1 d . . .
Fe3 Fe 1.10922(3) 0.12373(5) 0.76770(2) 0.01413(13) Uani 1 1 d . . .
Fe4 Fe 1.11953(3) 0.09957(5) 0.65310(2) 0.01425(13) Uani 1 1 d . . .
C1 C 0.8636(2) 0.6856(4) 0.57742(18) 0.0244(8) Uani 1 1 d . . .
H1 H 0.9052 0.7342 0.6034 0.029 Uiso 1 1 calc R . .
C2 C 0.8690(2) 0.5933(4) 0.53109(18) 0.0227(8) Uani 1 1 d . . .
H2 H 0.9145 0.5694 0.5198 0.027 Uiso 1 1 calc R . .
C3 C 0.7945(2) 0.5419(4) 0.50412(18) 0.0254(8) Uani 1 1 d . . .
H3 H 0.7813 0.4764 0.4721 0.030 Uiso 1 1 calc R . .
C4 C 0.7431(2) 0.6059(4) 0.5336(2) 0.0275(9) Uani 1 1 d . . .
H4 H 0.6892 0.5913 0.5242 0.033 Uiso 1 1 calc R . .
C5 C 0.7851(2) 0.6941(4) 0.5789(2) 0.0272(9) Uani 1 1 d . . .
H5 H 0.7650 0.7495 0.6057 0.033 Uiso 1 1 calc R . .
C6 C 0.7363(2) 0.2127(4) 0.50597(19) 0.0248(8) Uani 1 1 d . . .
H6 H 0.7531 0.2461 0.4709 0.030 Uiso 1 1 calc R . .
C7 C 0.6747(2) 0.2598(4) 0.5277(2) 0.0256(8) Uani 1 1 d . . .
H7 H 0.6423 0.3302 0.5094 0.031 Uiso 1 1 calc R . .
C8 C 0.6689(2) 0.1854(4) 0.58129(19) 0.0265(9) Uani 1 1 d . . .
H8 H 0.6322 0.1971 0.6054 0.032 Uiso 1 1 calc R . .
C9 C 0.7270(2) 0.0907(4) 0.5926(2) 0.0264(9) Uani 1 1 d . . .
H9 H 0.7367 0.0272 0.6258 0.032 Uiso 1 1 calc R . .
C10 C 0.7689(2) 0.1068(4) 0.5455(2) 0.0249(8) Uani 1 1 d . . .
H10 H 0.8112 0.0558 0.5414 0.030 Uiso 1 1 calc R . .
C11 C 1.1534(2) 0.1134(4) 0.56710(19) 0.0245(8) Uani 1 1 d . . .
H11 H 1.1184 0.1096 0.5253 0.029 Uiso 1 1 calc R . .
C12 C 1.1768(2) 0.2266(4) 0.60353(18) 0.0222(8) Uani 1 1 d . . .
H12 H 1.1608 0.3122 0.5907 0.027 Uiso 1 1 calc R . .
C13 C 1.2287(2) 0.1894(4) 0.66261(18) 0.0203(7) Uani 1 1 d . . .
H13 H 1.2537 0.2463 0.6964 0.024 Uiso 1 1 calc R . .
C14 C 1.2373(2) 0.0526(4) 0.66301(19) 0.0214(8) Uani 1 1 d . . .
H14 H 1.2685 0.0023 0.6970 0.026 Uiso 1 1 calc R . .
C15 C 1.1910(2) 0.0054(4) 0.60371(19) 0.0233(8) Uani 1 1 d . . .
H15 H 1.1857 -0.0825 0.5905 0.028 Uiso 1 1 calc R . .
C16 C 1.2100(2) 0.2256(4) 0.82074(17) 0.0220(8) Uani 1 1 d . . .
H16 H 1.2425 0.2760 0.8021 0.026 Uiso 1 1 calc R . .
C17 C 1.2182(2) 0.0932(4) 0.83532(19) 0.0264(9) Uani 1 1 d . . .
H17 H 1.2576 0.0386 0.8282 0.032 Uiso 1 1 calc R . .
C18 C 1.1584(2) 0.0546(4) 0.86223(19) 0.0284(9) Uani 1 1 d . . .
H18 H 1.1502 -0.0300 0.8762 0.034 Uiso 1 1 calc R . .
C19 C 1.1126(2) 0.1658(5) 0.86455(18) 0.0280(9) Uani 1 1 d . . .
H19 H 1.0685 0.1686 0.8807 0.034 Uiso 1 1 calc R . .
C20 C 1.1444(2) 0.2707(4) 0.83873(18) 0.0250(8) Uani 1 1 d . . .
H20 H 1.1252 0.3567 0.8342 0.030 Uiso 1 1 calc R . .
C21 C 0.8664(2) 0.5358(3) 0.68829(18) 0.0181(7) Uani 1 1 d . . .
O21 O 0.88784(16) 0.5609(3) 0.74228(13) 0.0273(6) Uani 1 1 d . . .
C22 C 0.7414(2) 0.4247(4) 0.63185(17) 0.0198(7) Uani 1 1 d . . .
O22 O 0.69095(15) 0.4662(3) 0.65232(14) 0.0258(6) Uani 1 1 d . . .
C23 C 1.0321(2) 0.0305(4) 0.61104(18) 0.0214(8) Uani 1 1 d . . .
O23 O 0.97551(17) -0.0164(3) 0.58154(15) 0.0345(7) Uani 1 1 d . . .
C24 C 1.1218(2) -0.0252(3) 0.72320(17) 0.0177(7) Uani 1 1 d . . .
O24 O 1.12900(16) -0.1388(2) 0.72778(14) 0.0249(6) Uani 1 1 d . . .
C25 C 0.88727(19) 0.3404(3) 0.60910(16) 0.0152(7) Uani 1 1 d . . .
C26 C 0.91470(19) 0.2658(3) 0.66919(16) 0.0143(7) Uani 1 1 d . . .
C27 C 0.8440(2) 0.2549(3) 0.68851(17) 0.0154(7) Uani 1 1 d . . .
C28 C 0.9339(2) 0.3364(3) 0.56099(17) 0.0167(7) Uani 1 1 d . . .
O1 O 0.99937(14) 0.3729(3) 0.56990(13) 0.0225(6) Uani 1 1 d . . .
O2 O 0.89324(15) 0.2918(3) 0.50274(13) 0.0234(6) Uani 1 1 d . . .
C29 C 0.9324(3) 0.3001(5) 0.4523(2) 0.0320(10) Uani 1 1 d . . .
H29A H 0.9430 0.3909 0.4449 0.048 Uiso 1 1 calc R . .
H29B H 0.8998 0.2627 0.4124 0.048 Uiso 1 1 calc R . .
H29C H 0.9810 0.2522 0.4654 0.048 Uiso 1 1 calc R . .
N1 N 0.83702(17) 0.2488(3) 0.74734(15) 0.0184(6) Uani 1 1 d . . .
C30 C 0.7618(2) 0.2361(4) 0.7601(2) 0.0275(9) Uani 1 1 d . . .
H30A H 0.7221 0.2264 0.7191 0.041 Uiso 1 1 calc R . .
H30B H 0.7511 0.3135 0.7825 0.041 Uiso 1 1 calc R . .
H30C H 0.7616 0.1599 0.7871 0.041 Uiso 1 1 calc R . .
C31 C 0.9013(2) 0.2647(4) 0.80611(18) 0.0249(8) Uani 1 1 d . . .
H31A H 0.9474 0.2930 0.7940 0.037 Uiso 1 1 calc R . .
H31B H 0.9116 0.1820 0.8291 0.037 Uiso 1 1 calc R . .
H31C H 0.8874 0.3296 0.8343 0.037 Uiso 1 1 calc R . .
C32 C 1.06331(19) 0.2320(3) 0.68989(16) 0.0136(7) Uani 1 1 d . . .
C33 C 0.98421(19) 0.1985(3) 0.69395(16) 0.0140(7) Uani 1 1 d . . .
C34 C 1.00251(19) 0.0907(3) 0.73838(16) 0.0144(7) Uani 1 1 d . . .
C35 C 1.0872(2) 0.3713(3) 0.69610(16) 0.0152(7) Uani 1 1 d . . .
O3 O 1.14840(15) 0.4137(3) 0.69228(14) 0.0246(6) Uani 1 1 d . . .
O4 O 1.03498(14) 0.4501(2) 0.71171(13) 0.0193(5) Uani 1 1 d . . .
C36 C 1.0571(2) 0.5842(4) 0.7174(2) 0.0259(8) Uani 1 1 d . . .
H36A H 1.1030 0.5950 0.7538 0.039 Uiso 1 1 calc R . .
H36B H 1.0149 0.6362 0.7249 0.039 Uiso 1 1 calc R . .
H36C H 1.0686 0.6126 0.6774 0.039 Uiso 1 1 calc R . .
N2 N 0.95685(18) -0.0036(3) 0.74752(15) 0.0190(6) Uani 1 1 d . . .
C37 C 0.8811(2) -0.0308(4) 0.70490(19) 0.0223(8) Uani 1 1 d . . .
H37A H 0.8722 0.0240 0.6664 0.034 Uiso 1 1 calc R . .
H37B H 0.8418 -0.0129 0.7276 0.034 Uiso 1 1 calc R . .
H37C H 0.8783 -0.1219 0.6920 0.034 Uiso 1 1 calc R . .
C38 C 0.9832(2) -0.0994(4) 0.7991(2) 0.0279(9) Uani 1 1 d . . .
H38A H 1.0395 -0.0981 0.8139 0.042 Uiso 1 1 calc R . .
H38B H 0.9658 -0.1856 0.7825 0.042 Uiso 1 1 calc R . .
H38C H 0.9617 -0.0786 0.8353 0.042 Uiso 1 1 calc R . .
C39 C 0.1059(6) 0.5771(10) 0.9542(4) 0.115(4) Uani 1 1 d . . .
H39A H 0.1524 0.6185 0.9469 0.137 Uiso 1 1 calc R . .
H39B H 0.1200 0.4885 0.9705 0.137 Uiso 1 1 calc R . .
Cl1 Cl 0.03519(16) 0.5692(3) 0.88203(10) 0.1158(10) Uani 1 1 d . . .
Cl2 Cl 0.07401(17) 0.6671(3) 1.01292(12) 0.1191(9) Uani 1 1 d . . .

loop_
_atom_site_aniso_label
_atom_site_aniso_U_11
_atom_site_aniso_U_22
_atom_site_aniso_U_33
_atom_site_aniso_U_23
_atom_site_aniso_U_13
_atom_site_aniso_U_12
Fe1 0.0146(3) 0.0160(3) 0.0147(3) 0.00187(19) 0.0034(2) 0.00160(18)
Fe2 0.0125(3) 0.0178(3) 0.0145(3) -0.00026(19) 0.00261(19) -0.00021(18)
Fe3 0.0133(3) 0.0146(3) 0.0132(2) 0.00045(18) 0.00153(19) 0.00089(18)
Fe4 0.0132(3) 0.0147(3) 0.0143(3) -0.00064(18) 0.00287(19) 0.00063(18)
C1 0.033(2) 0.0184(18) 0.0207(19) 0.0074(15) 0.0042(16) 0.0001(16)
C2 0.0248(19) 0.0237(19) 0.0220(19) 0.0092(15) 0.0105(15) 0.0028(15)
C3 0.031(2) 0.025(2) 0.0179(18) 0.0094(15) 0.0015(16) 0.0012(16)
C4 0.0209(19) 0.030(2) 0.028(2) 0.0158(17) 0.0019(16) 0.0063(16)
C5 0.039(2) 0.0198(19) 0.025(2) 0.0090(16) 0.0140(18) 0.0101(17)
C6 0.0229(19) 0.032(2) 0.0172(18) -0.0069(16) 0.0019(15) -0.0058(16)
C7 0.0144(18) 0.031(2) 0.027(2) -0.0036(17) -0.0026(15) -0.0022(15)
C8 0.0161(18) 0.037(2) 0.025(2) -0.0077(17) 0.0046(15) -0.0099(16)
C9 0.024(2) 0.0221(19) 0.028(2) -0.0035(16) -0.0009(16) -0.0112(16)
C10 0.0210(19) 0.024(2) 0.028(2) -0.0084(16) 0.0028(16) -0.0034(15)
C11 0.0205(19) 0.035(2) 0.0205(19) -0.0038(16) 0.0094(15) -0.0010(16)
C12 0.0249(19) 0.0225(19) 0.0228(19) 0.0054(15) 0.0125(16) 0.0009(15)
C13 0.0150(17) 0.0236(19) 0.0244(19) -0.0015(15) 0.0090(14) -0.0017(14)
C14 0.0148(17) 0.0251(19) 0.0259(19) 0.0016(15) 0.0080(15) 0.0030(14)
C15 0.023(2) 0.0235(19) 0.026(2) -0.0044(15) 0.0118(16) 0.0017(15)
C16 0.0223(19) 0.026(2) 0.0148(17) -0.0050(15) 0.0003(14) -0.0063(15)
C17 0.0164(18) 0.035(2) 0.0205(19) -0.0044(16) -0.0078(15) 0.0081(16)
C18 0.032(2) 0.029(2) 0.0168(18) 0.0082(16) -0.0048(16) -0.0045(17)
C19 0.0207(19) 0.048(3) 0.0137(17) -0.0043(17) 0.0012(15) -0.0005(18)
C20 0.026(2) 0.026(2) 0.0180(18) -0.0059(15) -0.0025(15) 0.0041(16)
C21 0.0131(17) 0.0170(17) 0.024(2) 0.0016(14) 0.0045(14) 0.0026(13)
O21 0.0245(14) 0.0357(16) 0.0199(14) -0.0054(12) 0.0029(11) 0.0036(12)
C22 0.0204(18) 0.0224(18) 0.0156(17) 0.0011(14) 0.0032(14) 0.0001(15)
O22 0.0212(14) 0.0272(14) 0.0332(16) -0.0011(12) 0.0144(12) 0.0030(11)
C23 0.024(2) 0.0214(18) 0.0190(18) -0.0044(15) 0.0063(15) 0.0032(15)
O23 0.0223(15) 0.0452(19) 0.0331(16) -0.0168(14) 0.0022(13) -0.0059(13)
C24 0.0151(17) 0.0187(18) 0.0190(17) 0.0015(14) 0.0039(14) 0.0012(13)
O24 0.0299(15) 0.0145(13) 0.0303(15) 0.0017(11) 0.0078(12) 0.0018(11)
C25 0.0114(15) 0.0184(17) 0.0148(16) -0.0007(13) 0.0020(13) 0.0002(13)
C26 0.0142(16) 0.0142(16) 0.0130(16) -0.0008(13) 0.0012(13) -0.0016(13)
C27 0.0165(17) 0.0114(16) 0.0182(17) -0.0010(13) 0.0046(14) 0.0000(13)
C28 0.0185(17) 0.0143(16) 0.0174(17) 0.0048(13) 0.0052(14) 0.0032(13)
O1 0.0151(13) 0.0328(15) 0.0194(13) 0.0035(11) 0.0042(10) -0.0007(11)
O2 0.0243(14) 0.0306(15) 0.0179(13) -0.0063(11) 0.0101(11) -0.0070(11)
C29 0.040(2) 0.042(3) 0.0202(19) -0.0089(18) 0.0190(18) -0.014(2)
N1 0.0169(15) 0.0219(16) 0.0173(15) 0.0047(12) 0.0060(12) 0.0032(12)
C30 0.0210(19) 0.036(2) 0.030(2) 0.0079(18) 0.0147(17) 0.0077(16)
C31 0.027(2) 0.033(2) 0.0140(17) -0.0014(16) 0.0032(15) 0.0044(16)
C32 0.0131(16) 0.0132(16) 0.0131(16) -0.0004(12) 0.0012(13) -0.0004(12)
C33 0.0138(16) 0.0135(16) 0.0146(16) -0.0032(13) 0.0036(13) -0.0018(12)
C34 0.0126(16) 0.0167(16) 0.0148(16) -0.0028(13) 0.0051(13) 0.0019(13)
C35 0.0185(17) 0.0133(16) 0.0118(16) 0.0007(12) 0.0008(13) -0.0006(13)
O3 0.0188(13) 0.0178(13) 0.0390(16) -0.0031(12) 0.0109(12) -0.0060(10)
O4 0.0180(13) 0.0133(12) 0.0281(14) -0.0030(10) 0.0087(11) -0.0006(10)
C36 0.025(2) 0.0130(17) 0.039(2) -0.0058(16) 0.0084(17) -0.0010(15)
N2 0.0183(15) 0.0157(15) 0.0226(16) 0.0030(12) 0.0049(13) -0.0010(11)
C37 0.0172(18) 0.0193(18) 0.030(2) -0.0044(16) 0.0054(15) -0.0053(14)
C38 0.029(2) 0.023(2) 0.032(2) 0.0119(17) 0.0092(17) -0.0009(16)
C39 0.130(8) 0.113(7) 0.076(6) -0.001(5) -0.015(5) 0.062(6)
Cl1 0.139(2) 0.145(2) 0.0542(11) 0.0056(12) 0.0108(12) 0.0817(18)
Cl2 0.134(2) 0.135(2) 0.0874(16) -0.0371(16) 0.0292(15) -0.0386(18)

loop_
_atom_type_symbol
_atom_type_description
_atom_type_scat_dispersion_real
_atom_type_scat_dispersion_imag
_atom_type_scat_source
C C 0.0033 0.0016 'International Tables Vol C Tables 4.2.6.8 and 6.1.1.4'
H H 0.0000 0.0000 'International Tables Vol C Tables 4.2.6.8 and 6.1.1.4'
N N 0.0061 0.0033 'International Tables Vol C Tables 4.2.6.8 and 6.1.1.4'
O O 0.0106 0.0060 'International Tables Vol C Tables 4.2.6.8 and 6.1.1.4'
Cl Cl 0.1484 0.1585 'International Tables Vol C Tables 4.2.6.8 and 6.1.1.4'
Fe Fe 0.3463 0.8444 'International Tables Vol C Tables 4.2.6.8 and 6.1.1.4'
